data_4027182
loop_
_publ_author_name
'Abdolali Alizadeh'
'Atieh Rezvanian'
'Long-Guan Zhu'

_publ_section_title
;
 Synthesis of Heterocyclic [3.3.3]Propellanes via a Sequential
 Four-Component Reaction
;
_journal_name_full 'Journal of Organic Chemistry'
_journal_page_first 4385
_journal_page_last 4390
_journal_paper_doi 10.1021/jo300457m
_journal_volume 77
_journal_year 2012
_chemical_formula_sum 'C21 H19 N3 O6'
_chemical_formula_weight 409.39
_chemical_name_systematic
;
 ?
;
_space_group_IT_number 14
_symmetry_cell_setting monoclinic
_symmetry_space_group_name_Hall '-P 2yn'
_symmetry_space_group_name_H-M 'P 1 21/n 1'
_atom_sites_solution_hydrogens geom
_atom_sites_solution_primary direct
_atom_sites_solution_secondary difmap
_audit_creation_method SHELXL-97
_cell_angle_alpha 90.00
_cell_angle_beta 104.214(5)
_cell_angle_gamma 90.00
_cell_formula_units_Z 4
_cell_length_a 9.9784(5)
_cell_length_b 13.6537(7)
_cell_length_c 14.6285(7)
_cell_measurement_temperature 295(2)
_cell_volume 1932.00(17)
_computing_cell_refinement 'SAINT (Bruker, 2002)'
_computing_data_collection 'SMART (Bruker, 2002)'
_computing_data_reduction SAINT
_computing_molecular_graphics 'Ortep-3 for Windows (Farrugia, 1997)'
_computing_publication_material 'WinGX (Farrugia, 1999)'
_computing_structure_refinement 'SHELXL-97 (Sheldrick, 1997)'
_computing_structure_solution 'SHELXS-97 (Sheldrick, 1997)'
_diffrn_ambient_temperature 295(2)
_diffrn_measured_fraction_theta_full 0.998
_diffrn_measured_fraction_theta_max 0.998
_diffrn_measurement_device_type 'Bruker SMART area-detector diffractometer'
_diffrn_measurement_method '\f and \w scan'
_diffrn_radiation_monochromator graphite
_diffrn_radiation_source 'fine-focus sealed tube'
_diffrn_radiation_type MoK\a
_diffrn_radiation_wavelength 0.71073
_diffrn_reflns_av_R_equivalents 0.0279
_diffrn_reflns_av_sigmaI/netI 0.0306
_diffrn_reflns_limit_h_max 11
_diffrn_reflns_limit_h_min -11
_diffrn_reflns_limit_k_max 16
_diffrn_reflns_limit_k_min -15
_diffrn_reflns_limit_l_max 17
_diffrn_reflns_limit_l_min -16
_diffrn_reflns_number 10586
_diffrn_reflns_theta_full 25.10
_diffrn_reflns_theta_max 25.10
_diffrn_reflns_theta_min 2.83
_diffrn_standards_number 0
_exptl_absorpt_coefficient_mu 0.105
_exptl_absorpt_correction_T_max 0.9642
_exptl_absorpt_correction_T_min 0.9562
_exptl_absorpt_correction_type multi-scan
_exptl_absorpt_process_details 'SADABS (Bruker, 2002)'
_exptl_crystal_colour yellow
_exptl_crystal_density_diffrn 1.407
_exptl_crystal_description block
_exptl_crystal_F_000 856
_exptl_crystal_size_max 0.43
_exptl_crystal_size_mid 0.39
_exptl_crystal_size_min 0.35
_refine_diff_density_max 0.230
_refine_diff_density_min -0.184
_refine_diff_density_rms 0.036
_refine_ls_extinction_coef 0.0083(14)
_refine_ls_extinction_expression Fc^*^=kFc[1+0.001xFc^2^\l^3^/sin(2\q)]^-1/4^
_refine_ls_extinction_method SHELXL
_refine_ls_goodness_of_fit_ref 0.910
_refine_ls_hydrogen_treatment constr
_refine_ls_matrix_type full
_refine_ls_number_parameters 275
_refine_ls_number_reflns 3444
_refine_ls_number_restraints 0
_refine_ls_restrained_S_all 0.910
_refine_ls_R_factor_all 0.0528
_refine_ls_R_factor_gt 0.0371
_refine_ls_shift/su_max 0.000
_refine_ls_shift/su_mean 0.000
_refine_ls_structure_factor_coef Fsqd
_refine_ls_weighting_details 'calc w=1/[\s^2^(Fo^2^)+(0.0636P)^2^+0.6592P] where P=(Fo^2^+2Fc^2^)/3'
_refine_ls_weighting_scheme calc
_refine_ls_wR_factor_gt 0.0961
_refine_ls_wR_factor_ref 0.1095
_reflns_number_gt 2686
_reflns_number_total 3444
_reflns_threshold_expression >2\s(I)
_cod_data_source_file jo300457m_si_003.cif
_cod_data_source_block 110929_enm
_cod_original_sg_symbol_H-M 'P 21/n'
_cod_database_code 4027182

loop_
_symmetry_equiv_pos_as_xyz
'x, y, z'
'-x+1/2, y+1/2, -z+1/2'
'-x, -y, -z'
'x-1/2, -y-1/2, z-1/2'

loop_
_atom_site_label
_atom_site_type_symbol
_atom_site_fract_x
_atom_site_fract_y
_atom_site_fract_z
_atom_site_U_iso_or_equiv
_atom_site_adp_type
_atom_site_occupancy
_atom_site_symmetry_multiplicity
_atom_site_calc_flag
_atom_site_refinement_flags
N2 N 0.10480(15) 0.31917(11) 0.10034(10) 0.0374(4) Uani 1 1 d .
H2A H 0.0885 0.2592 0.1122 0.045 Uiso 1 1 calc R
H2B H 0.0497 0.3497 0.0548 0.045 Uiso 1 1 calc R
O2 O 0.29283(11) 0.30815(8) 0.22164(7) 0.0293(3) Uani 1 1 d .
C13 C 0.26490(16) 0.45696(11) 0.14868(10) 0.0267(4) Uani 1 1 d .
C12 C 0.21486(16) 0.36450(12) 0.15232(10) 0.0265(4) Uani 1 1 d .
O1 O 0.40404(14) 0.63383(9) 0.29054(9) 0.0428(3) Uani 1 1 d .
O6 O 0.48479(13) 0.59604(10) 0.09481(9) 0.0461(4) Uani 1 1 d .
O3 O 0.77060(14) 0.31233(11) 0.16788(9) 0.0537(4) Uani 1 1 d .
O4 O 0.84197(12) 0.38748(10) 0.30659(9) 0.0452(4) Uani 1 1 d .
O5 O 0.70265(14) 0.54226(12) 0.13304(11) 0.0592(4) Uani 1 1 d .
C14 C 0.19679(17) 0.52800(12) 0.08483(11) 0.0298(4) Uani 1 1 d .
C20 C 0.58596(18) 0.53780(13) 0.14118(12) 0.0332(4) Uani 1 1 d .
C18 C 0.74763(18) 0.35781(13) 0.23170(12) 0.0328(4) Uani 1 1 d .
C21 C 0.5181(3) 0.66259(16) 0.02762(14) 0.0548(6) Uani 1 1 d .
H21A H 0.5726 0.7156 0.0604 0.082 Uiso 1 1 calc R
H21B H 0.4343 0.6881 -0.0124 0.082 Uiso 1 1 calc R
H21C H 0.5695 0.6286 -0.0101 0.082 Uiso 1 1 calc R
N3 N 0.13517(17) 0.58400(12) 0.03265(11) 0.0475(4) Uani 1 1 d .
C15 C 0.57746(18) 0.23397(13) 0.32986(12) 0.0371(4) Uani 1 1 d .
H15A H 0.5602 0.2328 0.3923 0.045 Uiso 1 1 calc R
H15B H 0.6763 0.2271 0.3374 0.045 Uiso 1 1 calc R
C16 C 0.5056(2) 0.14668(14) 0.27448(15) 0.0486(5) Uani 1 1 d .
H16A H 0.5392 0.0873 0.3089 0.058 Uiso 1 1 calc R
H16B H 0.4072 0.1513 0.2701 0.058 Uiso 1 1 calc R
C19 C 0.9838(2) 0.36670(19) 0.30500(17) 0.0596(6) Uani 1 1 d .
H19A H 0.9952 0.2974 0.2987 0.089 Uiso 1 1 calc R
H19B H 1.0447 0.3891 0.3626 0.089 Uiso 1 1 calc R
H19C H 1.0056 0.3999 0.2526 0.089 Uiso 1 1 calc R
C17 C 0.5274(3) 0.13897(18) 0.17683(18) 0.0700(7) Uani 1 1 d .
H17A H 0.4920 0.1967 0.1416 0.105 Uiso 1 1 calc R
H17B H 0.4798 0.0824 0.1460 0.105 Uiso 1 1 calc R
H17C H 0.6244 0.1329 0.1805 0.105 Uiso 1 1 calc R
C4 C 0.36186(16) 0.39531(12) 0.36996(11) 0.0272(4) Uani 1 1 d .
N1 N 0.53410(14) 0.32932(10) 0.28667(9) 0.0286(3) Uani 1 1 d .
C2 C 0.38611(16) 0.54686(12) 0.29816(11) 0.0289(4) Uani 1 1 d .
C10 C 0.60529(16) 0.38732(12) 0.23846(10) 0.0281(4) Uani 1 1 d .
C1 C 0.39787(16) 0.46872(11) 0.22499(10) 0.0252(4) Uani 1 1 d .
C11 C 0.53565(16) 0.46789(12) 0.19977(11) 0.0283(4) Uani 1 1 d .
C5 C 0.39933(16) 0.37054(11) 0.27881(10) 0.0254(4) Uani 1 1 d .
C3 C 0.35381(17) 0.49607(12) 0.37923(11) 0.0300(4) Uani 1 1 d .
C9 C 0.33535(18) 0.33294(14) 0.43824(12) 0.0356(4) Uani 1 1 d .
H9 H 0.3394 0.2653 0.4318 0.043 Uiso 1 1 calc R
C8 C 0.30275(19) 0.37465(16) 0.51624(12) 0.0434(5) Uani 1 1 d .
H8 H 0.2865 0.3342 0.5635 0.052 Uiso 1 1 calc R
C6 C 0.31919(19) 0.53711(14) 0.45760(12) 0.0396(5) Uani 1 1 d .
H6 H 0.3135 0.6047 0.4639 0.048 Uiso 1 1 calc R
C7 C 0.2937(2) 0.47498(16) 0.52549(12) 0.0464(5) Uani 1 1 d .
H7 H 0.2701 0.5009 0.5782 0.056 Uiso 1 1 calc R

loop_
_atom_site_aniso_label
_atom_site_aniso_U_11
_atom_site_aniso_U_22
_atom_site_aniso_U_33
_atom_site_aniso_U_23
_atom_site_aniso_U_13
_atom_site_aniso_U_12
N2 0.0357(8) 0.0293(8) 0.0390(8) 0.0053(6) -0.0064(7) -0.0042(7)
O2 0.0291(6) 0.0219(6) 0.0320(6) 0.0028(5) -0.0018(5) 0.0003(5)
C13 0.0262(9) 0.0235(9) 0.0285(8) 0.0019(7) 0.0032(7) 0.0025(7)
C12 0.0257(8) 0.0273(9) 0.0258(8) 0.0004(7) 0.0047(6) 0.0040(7)
O1 0.0581(9) 0.0234(7) 0.0468(7) -0.0013(6) 0.0123(6) 0.0005(6)
O6 0.0410(8) 0.0477(8) 0.0489(7) 0.0200(6) 0.0096(6) 0.0010(6)
O3 0.0445(8) 0.0685(10) 0.0507(8) -0.0211(7) 0.0170(6) 0.0061(7)
O4 0.0239(6) 0.0623(9) 0.0463(7) -0.0141(7) 0.0027(5) 0.0058(6)
O5 0.0360(8) 0.0675(10) 0.0773(10) 0.0195(8) 0.0201(7) -0.0053(7)
C14 0.0272(9) 0.0276(9) 0.0327(8) 0.0010(8) 0.0037(7) -0.0007(7)
C20 0.0303(10) 0.0339(10) 0.0344(9) -0.0020(8) 0.0058(7) -0.0044(8)
C18 0.0291(9) 0.0349(10) 0.0348(9) -0.0019(8) 0.0084(7) 0.0008(8)
C21 0.0715(15) 0.0492(13) 0.0420(11) 0.0140(9) 0.0107(10) -0.0084(11)
N3 0.0447(10) 0.0386(9) 0.0505(9) 0.0126(8) -0.0050(8) 0.0018(8)
C15 0.0353(10) 0.0379(10) 0.0384(9) 0.0115(8) 0.0096(8) 0.0146(8)
C16 0.0432(11) 0.0301(10) 0.0741(14) 0.0140(10) 0.0175(10) 0.0084(9)
C19 0.0249(10) 0.0744(16) 0.0765(14) -0.0075(13) 0.0067(10) 0.0060(10)
C17 0.0868(19) 0.0504(14) 0.0737(15) -0.0194(12) 0.0216(13) -0.0091(13)
C4 0.0206(8) 0.0306(9) 0.0285(8) 0.0018(7) 0.0021(6) 0.0023(7)
N1 0.0256(7) 0.0276(8) 0.0324(7) 0.0038(6) 0.0065(6) 0.0056(6)
C2 0.0224(8) 0.0282(10) 0.0332(8) -0.0007(7) 0.0012(7) 0.0027(7)
C10 0.0248(8) 0.0313(9) 0.0266(8) -0.0053(7) 0.0036(6) -0.0004(7)
C1 0.0244(8) 0.0219(8) 0.0283(8) 0.0021(6) 0.0046(6) 0.0016(6)
C11 0.0250(8) 0.0294(9) 0.0295(8) -0.0023(7) 0.0048(7) -0.0012(7)
C5 0.0226(8) 0.0227(8) 0.0287(8) -0.0008(7) 0.0020(6) 0.0014(6)
C3 0.0255(9) 0.0325(9) 0.0304(8) -0.0032(7) 0.0040(7) 0.0016(7)
C9 0.0322(10) 0.0377(10) 0.0356(9) 0.0062(8) 0.0060(7) 0.0012(8)
C8 0.0409(11) 0.0565(13) 0.0340(9) 0.0076(9) 0.0114(8) -0.0007(9)
C6 0.0389(10) 0.0402(11) 0.0391(10) -0.0085(8) 0.0082(8) 0.0036(8)
C7 0.0455(12) 0.0637(14) 0.0322(9) -0.0075(9) 0.0137(8) 0.0013(10)

loop_
_atom_type_symbol
_atom_type_description
_atom_type_scat_dispersion_real
_atom_type_scat_dispersion_imag
_atom_type_scat_source
C C 0.0033 0.0016 'International Tables Vol C Tables 4.2.6.8 and 6.1.1.4'
H H 0.0000 0.0000 'International Tables Vol C Tables 4.2.6.8 and 6.1.1.4'
N N 0.0061 0.0033 'International Tables Vol C Tables 4.2.6.8 and 6.1.1.4'
O O 0.0106 0.0060 'International Tables Vol C Tables 4.2.6.8 and 6.1.1.4'

loop_
_geom_angle_atom_site_label_1
_geom_angle_atom_site_label_2
_geom_angle_atom_site_label_3
_geom_angle
C12 N2 H2A 120.0
C12 N2 H2B 120.0
H2A N2 H2B 120.0
C12 O2 C5 107.56(12)
C12 C13 C14 123.00(14)
C12 C13 C1 109.36(13)
C14 C13 C1 127.61(14)
N2 C12 O2 113.99(14)
N2 C12 C13 132.04(15)
O2 C12 C13 113.97(13)
C20 O6 C21 116.91(16)
C18 O4 C19 115.25(15)
N3 C14 C13 176.71(19)
O5 C20 O6 123.44(16)
O5 C20 C11 125.18(16)
O6 C20 C11 111.36(15)
O3 C18 O4 125.16(16)
O3 C18 C10 123.98(15)
O4 C18 C10 110.84(14)
O6 C21 H21A 109.5
O6 C21 H21B 109.5
H21A C21 H21B 109.5
O6 C21 H21C 109.5
H21A C21 H21C 109.5
H21B C21 H21C 109.5
N1 C15 C16 114.62(14)
N1 C15 H15A 108.6
C16 C15 H15A 108.6
N1 C15 H15B 108.6
C16 C15 H15B 108.6
H15A C15 H15B 107.6
C17 C16 C15 113.78(18)
C17 C16 H16A 108.8
C15 C16 H16A 108.8
C17 C16 H16B 108.8
C15 C16 H16B 108.8
H16A C16 H16B 107.7
O4 C19 H19A 109.5
O4 C19 H19B 109.5
H19A C19 H19B 109.5
O4 C19 H19C 109.5
H19A C19 H19C 109.5
H19B C19 H19C 109.5
C16 C17 H17A 109.5
C16 C17 H17B 109.5
H17A C17 H17B 109.5
C16 C17 H17C 109.5
H17A C17 H17C 109.5
H17B C17 H17C 109.5
C9 C4 C3 120.86(15)
C9 C4 C5 129.15(15)
C3 C4 C5 109.98(14)
C10 N1 C5 109.04(13)
C10 N1 C15 126.89(14)
C5 N1 C15 123.66(14)
O1 C2 C3 126.97(15)
O1 C2 C1 125.38(15)
C3 C2 C1 107.62(13)
C11 C10 N1 114.12(14)
C11 C10 C18 126.06(15)
N1 C10 C18 119.81(15)
C11 C1 C13 120.25(13)
C11 C1 C2 113.94(13)
C13 C1 C2 112.54(13)
C11 C1 C5 102.82(12)
C13 C1 C5 100.33(12)
C2 C1 C5 103.83(12)
C10 C11 C20 124.50(15)
C10 C11 C1 108.06(14)
C20 C11 C1 127.39(14)
N1 C5 O2 110.73(12)
N1 C5 C4 116.58(12)
O2 C5 C4 109.54(13)
N1 C5 C1 105.72(13)
O2 C5 C1 107.42(11)
C4 C5 C1 106.32(13)
C4 C3 C6 120.76(16)
C4 C3 C2 110.99(14)
C6 C3 C2 128.25(16)
C8 C9 C4 117.80(17)
C8 C9 H9 121.1
C4 C9 H9 121.1
C7 C8 C9 121.54(17)
C7 C8 H8 119.2
C9 C8 H8 119.2
C7 C6 C3 118.21(18)
C7 C6 H6 120.9
C3 C6 H6 120.9
C6 C7 C8 120.82(17)
C6 C7 H7 119.6
C8 C7 H7 119.6

loop_
_geom_bond_atom_site_label_1
_geom_bond_atom_site_label_2
_geom_bond_distance
N2 C12 1.326(2)
N2 H2A 0.8600
N2 H2B 0.8600
O2 C12 1.3558(18)
O2 C5 1.4553(18)
C13 C12 1.364(2)
C13 C14 1.401(2)
C13 C1 1.518(2)
O1 C2 1.210(2)
O6 C20 1.332(2)
O6 C21 1.436(2)
O3 C18 1.189(2)
O4 C18 1.321(2)
O4 C19 1.450(2)
O5 C20 1.201(2)
C14 N3 1.147(2)
C20 C11 1.452(2)
C18 C10 1.503(2)
C21 H21A 0.9600
C21 H21B 0.9600
C21 H21C 0.9600
C15 N1 1.465(2)
C15 C16 1.518(3)
C15 H15A 0.9700
C15 H15B 0.9700
C16 C17 1.501(3)
C16 H16A 0.9700
C16 H16B 0.9700
C19 H19A 0.9600
C19 H19B 0.9600
C19 H19C 0.9600
C17 H17A 0.9600
C17 H17B 0.9600
C17 H17C 0.9600
C4 C9 1.387(2)
C4 C3 1.387(2)
C4 C5 1.509(2)
N1 C10 1.369(2)
N1 C5 1.436(2)
C2 C3 1.476(2)
C2 C1 1.536(2)
C10 C11 1.349(2)
C1 C11 1.508(2)
C1 C5 1.553(2)
C3 C6 1.394(2)
C9 C8 1.384(3)
C9 H9 0.9300
C8 C7 1.382(3)
C8 H8 0.9300
C6 C7 1.376(3)
C6 H6 0.9300
C7 H7 0.9300

loop_
_geom_torsion_atom_site_label_1
_geom_torsion_atom_site_label_2
_geom_torsion_atom_site_label_3
_geom_torsion_atom_site_label_4
_geom_torsion
C5 O2 C12 N2 -173.52(13)
C5 O2 C12 C13 6.95(18)
C14 C13 C12 N2 3.3(3)
C1 C13 C12 N2 -178.71(17)
C14 C13 C12 O2 -177.27(14)
C1 C13 C12 O2 0.71(19)
C12 C13 C14 N3 29(3)
C1 C13 C14 N3 -148(3)
C21 O6 C20 O5 4.1(3)
C21 O6 C20 C11 -174.39(15)
C19 O4 C18 O3 4.1(3)
C19 O4 C18 C10 -177.20(16)
N1 C15 C16 C17 59.7(2)
C16 C15 N1 C10 -103.17(19)
C16 C15 N1 C5 68.6(2)
C5 N1 C10 C11 2.22(18)
C15 N1 C10 C11 174.98(14)
C5 N1 C10 C18 -177.12(13)
C15 N1 C10 C18 -4.4(2)
O3 C18 C10 C11 -85.4(2)
O4 C18 C10 C11 95.87(19)
O3 C18 C10 N1 93.9(2)
O4 C18 C10 N1 -84.87(19)
C12 C13 C1 C11 104.22(17)
C14 C13 C1 C11 -77.9(2)
C12 C13 C1 C2 -117.13(15)
C14 C13 C1 C2 60.7(2)
C12 C13 C1 C5 -7.34(16)
C14 C13 C1 C5 170.53(16)
O1 C2 C1 C11 56.2(2)
C3 C2 C1 C11 -122.03(14)
O1 C2 C1 C13 -85.1(2)
C3 C2 C1 C13 96.61(15)
O1 C2 C1 C5 167.27(16)
C3 C2 C1 C5 -10.97(15)
N1 C10 C11 C20 -176.55(14)
C18 C10 C11 C20 2.7(3)
N1 C10 C11 C1 1.17(18)
C18 C10 C11 C1 -179.53(14)
O5 C20 C11 C10 -13.3(3)
O6 C20 C11 C10 165.10(15)
O5 C20 C11 C1 169.38(17)
O6 C20 C11 C1 -12.2(2)
C13 C1 C11 C10 -113.94(16)
C2 C1 C11 C10 107.95(15)
C5 C1 C11 C10 -3.72(16)
C13 C1 C11 C20 63.7(2)
C2 C1 C11 C20 -74.4(2)
C5 C1 C11 C20 173.92(15)
C10 N1 C5 O2 111.58(14)
C15 N1 C5 O2 -61.46(18)
C10 N1 C5 C4 -122.32(15)
C15 N1 C5 C4 64.6(2)
C10 N1 C5 C1 -4.46(16)
C15 N1 C5 C1 -177.50(13)
C12 O2 C5 N1 -126.44(13)
C12 O2 C5 C4 103.63(14)
C12 O2 C5 C1 -11.46(16)
C9 C4 C5 N1 -69.7(2)
C3 C4 C5 N1 111.18(16)
C9 C4 C5 O2 57.0(2)
C3 C4 C5 O2 -122.13(14)
C9 C4 C5 C1 172.75(15)
C3 C4 C5 C1 -6.35(17)
C11 C1 C5 N1 4.87(15)
C13 C1 C5 N1 129.39(13)
C2 C1 C5 N1 -114.11(13)
C11 C1 C5 O2 -113.40(13)
C13 C1 C5 O2 11.12(15)
C2 C1 C5 O2 127.61(12)
C11 C1 C5 C4 129.40(12)
C13 C1 C5 C4 -106.09(13)
C2 C1 C5 C4 10.41(15)
C9 C4 C3 C6 0.2(2)
C5 C4 C3 C6 179.35(14)
C9 C4 C3 C2 -179.96(14)
C5 C4 C3 C2 -0.77(18)
O1 C2 C3 C4 -170.51(16)
C1 C2 C3 C4 7.70(18)
O1 C2 C3 C6 9.4(3)
C1 C2 C3 C6 -172.43(16)
C3 C4 C9 C8 -0.9(2)
C5 C4 C9 C8 -179.94(16)
C4 C9 C8 C7 1.4(3)
C4 C3 C6 C7 0.2(3)
C2 C3 C6 C7 -179.66(16)
C3 C6 C7 C8 0.2(3)
C9 C8 C7 C6 -1.0(3)
